data_7203933
loop_
_publ_author_name
'Hall, Adrian'
'Bailey, Patrick D.'
'Rees, David C.'
'Rosair, Georgina M.'
'Wightman, Richard H.'

_publ_section_title
;
 \a-Chloronitroso compounds derived from carbohydrate ketones:
 cycloadditions with cyclic dienes, a synthesis of
 (&#x2212;)-physoperuvine and a formal synthesis of (+)-epibatidine
;
_journal_issue 3
_journal_name_full 'Journal of the Chemical Society, Perkin Transactions 1'
_journal_page_first 329
_journal_paper_doi 10.1039/a908333b
_journal_year 2000
_chemical_formula_sum 'C29 H36 Cl N O5 Si'
_chemical_formula_weight 542.13
_chemical_name_systematic
; 
 ? 
;
_space_group_IT_number 19
_symmetry_cell_setting orthorhombic
_symmetry_space_group_name_Hall 'P 2ac 2ab'
_symmetry_space_group_name_H-M 'P 21 21 21'
_atom_sites_solution_hydrogens geom
_atom_sites_solution_primary direct
_atom_sites_solution_secondary difmap
_audit_creation_method SHELXL-97
_cell_angle_alpha 90.00
_cell_angle_beta 90.00
_cell_angle_gamma 90.00
_cell_formula_units_Z 4
_cell_length_a 10.0050(10)
_cell_length_b 12.5300(10)
_cell_length_c 23.255(2)
_cell_measurement_reflns_used 38
_cell_measurement_temperature 293(2)
_cell_measurement_theta_max 18.632
_cell_measurement_theta_min 9.298
_cell_volume 2915.3(4)
_computing_cell_refinement 'Siemens XSCANS'
_computing_data_collection 'Siemens XSCANS'
_computing_data_reduction 'Siemens XSCANS'
_computing_molecular_graphics 'Siemens SHELXTL'
_computing_publication_material 'Siemens SHELXTL'
_computing_structure_refinement 'SHELXL-97 (Sheldrick, 1997)'
_computing_structure_solution 'SHELXS-97 (Sheldrick, 1990)'
_diffrn_ambient_temperature 293(2)
_diffrn_measured_fraction_theta_full 0.986
_diffrn_measured_fraction_theta_max 0.986
_diffrn_measurement_method '\w scans'
_diffrn_radiation_monochromator graphite
_diffrn_radiation_source 'fine-focus sealed tube'
_diffrn_radiation_type MoK\a
_diffrn_radiation_wavelength 0.71073
_diffrn_reflns_av_R_equivalents 0.0248
_diffrn_reflns_av_sigmaI/netI 0.1569
_diffrn_reflns_limit_h_max 11
_diffrn_reflns_limit_h_min -1
_diffrn_reflns_limit_k_max 14
_diffrn_reflns_limit_k_min -1
_diffrn_reflns_limit_l_max 27
_diffrn_reflns_limit_l_min -1
_diffrn_reflns_number 3664
_diffrn_reflns_theta_full 24.99
_diffrn_reflns_theta_max 24.99
_diffrn_reflns_theta_min 2.22
_diffrn_standards_decay_% 8.38
_diffrn_standards_interval_count 97
_diffrn_standards_number 3
_exptl_absorpt_coefficient_mu 0.209
_exptl_absorpt_correction_T_max 0.685
_exptl_absorpt_correction_T_min 0.623
_exptl_absorpt_correction_type 'semi-empirical \y scans (Siemens, 1994)'
_exptl_crystal_colour colourless
_exptl_crystal_density_diffrn 1.235
_exptl_crystal_density_meas ?
_exptl_crystal_density_method .
_exptl_crystal_description block
_exptl_crystal_F_000 1152
_exptl_crystal_size_max 0.4
_exptl_crystal_size_mid 0.2
_exptl_crystal_size_min 0.15
_refine_diff_density_max 0.259
_refine_diff_density_min -0.228
_refine_diff_density_rms 0.054
_refine_ls_abs_structure_details 'Flack H D (1983), Acta Cryst. A39, 876-881'
_refine_ls_abs_structure_Flack -0.1(2)
_refine_ls_extinction_method none
_refine_ls_goodness_of_fit_ref 0.978
_refine_ls_hydrogen_treatment mixed
_refine_ls_matrix_type full
_refine_ls_number_parameters 254
_refine_ls_number_reflns 3460
_refine_ls_number_restraints 0
_refine_ls_restrained_S_all 0.978
_refine_ls_R_factor_all 0.2034
_refine_ls_R_factor_gt 0.0677
_refine_ls_shift/su_max 0.000
_refine_ls_shift/su_mean 0.000
_refine_ls_structure_factor_coef Fsqd
_refine_ls_weighting_details 'calc w=1/[\s^2^(Fo^2^)+(0.0286P)^2^+1.8543P] where P=(Fo^2^+2Fc^2^)/3'
_refine_ls_weighting_scheme calc
_refine_ls_wR_factor_gt 0.1042
_refine_ls_wR_factor_ref 0.1465
_reflns_number_gt 1431
_reflns_number_total 3460
_reflns_threshold_expression >2sigma(I)
_cod_data_source_file a908333b.txt
_cod_data_source_block 19
_cod_depositor_comments
;
The following automatic conversions were performed:
'_symmetry_cell_setting' value 'Orthorhombic' changed to 'orthorhombic'
according to '/home/saulius/struct/CIF-dictionaries/cif_core.dic'
dictionary named 'cif_core.dic' version 2.4.1 from 2010-06-29.

Automatic conversion script
Id: cif_fix_enum 1527 2010-12-29 10:47:43Z saulius 
;
_cod_original_sg_symbol_H-M P2(1)2(1)2(1)
_cod_database_code 7203933

loop_
_symmetry_equiv_pos_as_xyz
'x, y, z'
'-x+1/2, -y, z+1/2'
'-x, y+1/2, -z+1/2'
'x+1/2, -y+1/2, -z'

loop_
_atom_site_label
_atom_site_type_symbol
_atom_site_fract_x
_atom_site_fract_y
_atom_site_fract_z
_atom_site_U_iso_or_equiv
_atom_site_adp_type
_atom_site_occupancy
_atom_site_symmetry_multiplicity
_atom_site_calc_flag
_atom_site_refinement_flags
_atom_site_disorder_assembly
_atom_site_disorder_group
Si1 Si 0.8977(3) 0.4428(2) 0.84399(11) 0.0527(7) Uani 1 1 d . . .
O1 O 1.0082(6) 0.6168(6) 1.0027(3) 0.0699(19) Uani 1 1 d . . .
C1 C 0.7990(9) 0.5440(7) 1.0142(4) 0.044(2) Uani 1 1 d . . .
N1 N 0.7099(8) 0.4745(7) 1.0278(3) 0.059(2) Uani 1 1 d . . .
Cl1 Cl 0.2582(3) 0.5641(3) 1.09217(13) 0.0995(10) Uani 1 1 d . . .
O2 O 0.9074(6) 0.4881(4) 0.9101(2) 0.0567(17) Uani 1 1 d . . .
C2 C 0.7755(9) 0.6622(7) 1.0072(4) 0.047(2) Uani 1 1 d . . .
H2A H 0.7177 0.6769 0.9741 0.056 Uiso 1 1 calc R . .
O3 O 0.7297(7) 0.7156(5) 1.0566(3) 0.0687(19) Uani 1 1 d . . .
C3 C 0.9174(10) 0.7024(7) 0.9966(4) 0.054(3) Uani 1 1 d . . .
H3A H 0.9250 0.7347 0.9584 0.065 Uiso 1 1 calc R . .
O4 O 0.9393(6) 0.7783(4) 1.0394(3) 0.0611(18) Uani 1 1 d . . .
C4 C 0.9426(8) 0.5166(7) 1.0097(4) 0.051(3) Uani 1 1 d . . .
H4A H 0.9728 0.4821 1.0452 0.061 Uiso 1 1 calc R . .
O5 O 0.7382(7) 0.3745(5) 1.0373(3) 0.071(2) Uani 1 1 d . . .
C5 C 0.8425(10) 0.7672(8) 1.0840(5) 0.063(3) Uani 1 1 d . . .
C6 C 0.8957(10) 0.6948(8) 1.1318(4) 0.092(4) Uani 1 1 d . . .
H6A H 0.8295 0.6882 1.1614 0.138 Uiso 1 1 calc R . .
H6B H 0.9757 0.7252 1.1476 0.138 Uiso 1 1 calc R . .
H6C H 0.9153 0.6256 1.1162 0.138 Uiso 1 1 calc R . .
C7 C 0.7965(10) 0.8753(7) 1.1035(4) 0.095(4) Uani 1 1 d . . .
H7A H 0.7313 0.8674 1.1335 0.142 Uiso 1 1 calc R . .
H7B H 0.7572 0.9127 1.0716 0.142 Uiso 1 1 calc R . .
H7C H 0.8714 0.9152 1.1177 0.142 Uiso 1 1 calc R . .
C8 C 0.9721(8) 0.4455(7) 0.9586(3) 0.054(2) Uani 1 1 d . . .
H8A H 1.0677 0.4423 0.9520 0.065 Uiso 1 1 calc R . .
H8B H 0.9401 0.3737 0.9660 0.065 Uiso 1 1 calc R . .
C10 C 1.0668(8) 0.3991(6) 0.8208(3) 0.049(2) Uiso 1 1 d . . .
C11 C 1.1314(9) 0.3217(7) 0.8533(4) 0.061(3) Uiso 1 1 d . . .
H11A H 1.0844 0.2894 0.8831 0.073 Uiso 1 1 calc R . .
C12 C 1.2623(9) 0.2898(7) 0.8436(4) 0.062(3) Uiso 1 1 d . . .
H12A H 1.3029 0.2394 0.8672 0.074 Uiso 1 1 calc R . .
C13 C 1.3306(10) 0.3344(7) 0.7983(4) 0.073(3) Uiso 1 1 d . . .
H13A H 1.4190 0.3148 0.7919 0.088 Uiso 1 1 calc R . .
C14 C 1.2705(9) 0.4081(7) 0.7620(4) 0.069(3) Uiso 1 1 d . . .
H14A H 1.3160 0.4363 0.7307 0.082 Uiso 1 1 calc R . .
C15 C 1.1384(8) 0.4385(7) 0.7744(4) 0.061(3) Uiso 1 1 d . . .
H15A H 1.0969 0.4875 0.7503 0.074 Uiso 1 1 calc R . .
C20 C 0.7831(8) 0.3259(6) 0.8414(4) 0.048(2) Uiso 1 1 d . . .
C21 C 0.6955(9) 0.3031(7) 0.8869(4) 0.063(3) Uiso 1 1 d . . .
H21A H 0.6998 0.3442 0.9201 0.075 Uiso 1 1 calc R . .
C22 C 0.6009(9) 0.2193(7) 0.8837(4) 0.068(3) Uiso 1 1 d . . .
H22A H 0.5441 0.2050 0.9144 0.082 Uiso 1 1 calc R . .
C23 C 0.5949(10) 0.1603(7) 0.8345(4) 0.072(3) Uiso 1 1 d . . .
H23A H 0.5322 0.1057 0.8318 0.087 Uiso 1 1 calc R . .
C24 C 0.6779(9) 0.1789(8) 0.7896(4) 0.073(3) Uiso 1 1 d . . .
H24A H 0.6715 0.1372 0.7566 0.087 Uiso 1 1 calc R . .
C25 C 0.7730(9) 0.2602(7) 0.7926(4) 0.065(3) Uiso 1 1 d . . .
H25A H 0.8307 0.2711 0.7618 0.077 Uiso 1 1 calc R . .
C30 C 0.8227(8) 0.5576(8) 0.8037(4) 0.057(3) Uiso 1 1 d . . .
C31 C 0.6843(9) 0.5862(8) 0.8293(4) 0.092(4) Uiso 1 1 d . . .
H31A H 0.6270 0.5248 0.8278 0.138 Uiso 1 1 calc R . .
H31B H 0.6453 0.6433 0.8075 0.138 Uiso 1 1 calc R . .
H31C H 0.6950 0.6083 0.8686 0.138 Uiso 1 1 calc R . .
C32 C 0.7965(9) 0.5278(7) 0.7395(4) 0.085(4) Uiso 1 1 d . . .
H32A H 0.7409 0.4654 0.7377 0.128 Uiso 1 1 calc R . .
H32B H 0.8800 0.5135 0.7207 0.128 Uiso 1 1 calc R . .
H32C H 0.7524 0.5861 0.7206 0.128 Uiso 1 1 calc R . .
C33 C 0.9116(10) 0.6564(7) 0.8068(4) 0.091(3) Uiso 1 1 d . . .
H33A H 0.9980 0.6401 0.7912 0.136 Uiso 1 1 calc R . .
H33B H 0.9211 0.6782 0.8462 0.136 Uiso 1 1 calc R . .
H33C H 0.8716 0.7132 0.7851 0.136 Uiso 1 1 calc R . .
C50 C 0.5648(8) 0.5026(7) 1.0324(4) 0.049(3) Uani 1 1 d . . .
H50A H 0.5498 0.5750 1.0178 0.059 Uiso 1 1 calc R . .
C51 C 0.4737(11) 0.4265(9) 1.0032(4) 0.077(3) Uani 1 1 d . . .
H51A H 0.4884 0.3998 0.9665 0.093 Uiso 1 1 calc R . .
C52 C 0.3726(11) 0.4017(8) 1.0342(5) 0.079(3) Uani 1 1 d . . .
H52A H 0.3049 0.3556 1.0226 0.095 Uiso 1 1 calc R . .
C53 C 0.3773(9) 0.4561(9) 1.0917(4) 0.076(3) Uani 1 1 d . . .
H53A H 0.3584 0.4054 1.1227 0.091 Uiso 1 1 calc R . .
C54 C 0.5207(9) 0.4954(8) 1.0951(4) 0.071(3) Uani 1 1 d . . .
H54A H 0.5761 0.4455 1.1163 0.085 Uiso 1 1 calc R . .
H54B H 0.5252 0.5647 1.1136 0.085 Uiso 1 1 calc R . .

loop_
_atom_site_aniso_label
_atom_site_aniso_U_11
_atom_site_aniso_U_22
_atom_site_aniso_U_33
_atom_site_aniso_U_23
_atom_site_aniso_U_13
_atom_site_aniso_U_12
Si1 0.0597(16) 0.0474(15) 0.0510(15) 0.0024(15) 0.0002(16) 0.0104(17)
O1 0.041(4) 0.067(4) 0.102(5) -0.015(5) -0.005(4) -0.008(4)
C1 0.045(6) 0.048(6) 0.038(5) 0.004(5) 0.002(5) -0.008(6)
N1 0.054(6) 0.061(6) 0.063(6) 0.005(5) 0.002(5) 0.013(5)
Cl1 0.0659(18) 0.120(2) 0.113(2) 0.012(2) 0.0126(18) 0.004(2)
O2 0.067(4) 0.056(4) 0.047(3) -0.001(3) -0.007(4) 0.012(4)
C2 0.036(6) 0.049(6) 0.056(6) 0.006(6) -0.006(5) -0.011(5)
O3 0.059(5) 0.069(5) 0.078(5) -0.017(4) 0.013(4) 0.007(4)
C3 0.069(7) 0.050(6) 0.044(6) 0.007(5) -0.011(6) -0.020(6)
O4 0.066(5) 0.049(4) 0.068(4) -0.011(4) 0.011(4) -0.015(4)
C4 0.036(6) 0.052(6) 0.066(6) 0.002(6) 0.000(5) 0.000(5)
O5 0.073(5) 0.053(4) 0.087(5) 0.024(4) 0.015(4) 0.007(4)
C5 0.047(7) 0.074(8) 0.067(7) -0.019(7) 0.003(7) -0.014(6)
C6 0.105(9) 0.111(9) 0.062(6) -0.004(7) -0.008(7) -0.015(9)
C7 0.100(9) 0.075(7) 0.108(9) -0.028(7) 0.015(8) 0.005(8)
C8 0.059(6) 0.042(5) 0.062(6) -0.005(6) 0.005(6) 0.005(6)
C50 0.048(6) 0.049(6) 0.051(6) 0.028(5) 0.003(5) 0.002(5)
C51 0.060(7) 0.104(10) 0.069(7) 0.013(8) -0.003(7) -0.003(8)
C52 0.071(8) 0.078(8) 0.088(9) -0.009(7) -0.006(7) -0.028(7)
C53 0.058(7) 0.096(8) 0.073(7) 0.030(7) 0.014(6) -0.007(8)
C54 0.053(6) 0.105(9) 0.055(6) 0.014(7) 0.000(6) -0.009(6)

loop_
_atom_type_symbol
_atom_type_description
_atom_type_scat_dispersion_real
_atom_type_scat_dispersion_imag
_atom_type_scat_source
C C 0.0033 0.0016 'International Tables Vol C Tables 4.2.6.8 and 6.1.1.4'
H H 0.0000 0.0000 'International Tables Vol C Tables 4.2.6.8 and 6.1.1.4'
N N 0.0061 0.0033 'International Tables Vol C Tables 4.2.6.8 and 6.1.1.4'
O O 0.0106 0.0060 'International Tables Vol C Tables 4.2.6.8 and 6.1.1.4'
Si Si 0.0817 0.0704 'International Tables Vol C Tables 4.2.6.8 and 6.1.1.4'
Cl Cl 0.1484 0.1585 'International Tables Vol C Tables 4.2.6.8 and 6.1.1.4'

loop_
_geom_angle_atom_site_label_1
_geom_angle_atom_site_label_2
_geom_angle_atom_site_label_3
_geom_angle
_geom_angle_site_symmetry_1
_geom_angle_site_symmetry_3
_geom_angle_publ_flag
O2 Si1 C10 108.7(3) . . ?
O2 Si1 C20 109.8(4) . . ?
C10 Si1 C20 108.7(4) . . ?
O2 Si1 C30 103.0(3) . . ?
C10 Si1 C30 116.5(4) . . ?
C20 Si1 C30 109.9(4) . . ?
C3 O1 C4 112.5(6) . . ?
N1 C1 C4 122.2(8) . . ?
N1 C1 C2 125.7(8) . . ?
C4 C1 C2 111.8(8) . . ?
C1 N1 O5 122.8(8) . . ?
C1 N1 C50 122.1(8) . . ?
O5 N1 C50 115.1(8) . . ?
C8 O2 Si1 130.3(5) . . ?
O3 C2 C1 115.5(8) . . ?
O3 C2 C3 106.2(7) . . ?
C1 C2 C3 101.3(8) . . ?
C2 O3 C5 108.6(7) . . ?
O4 C3 O1 110.2(7) . . ?
O4 C3 C2 104.8(8) . . ?
O1 C3 C2 109.4(7) . . ?
C3 O4 C5 110.3(7) . . ?
O1 C4 C1 104.5(7) . . ?
O1 C4 C8 109.8(7) . . ?
C1 C4 C8 112.4(8) . . ?
O4 C5 O3 104.6(7) . . ?
O4 C5 C7 109.9(9) . . ?
O3 C5 C7 107.3(8) . . ?
O4 C5 C6 110.5(8) . . ?
O3 C5 C6 109.0(8) . . ?
C7 C5 C6 115.1(9) . . ?
O2 C8 C4 108.5(7) . . ?
C15 C10 C11 115.6(8) . . ?
C15 C10 Si1 126.3(7) . . ?
C11 C10 Si1 118.1(6) . . ?
C12 C11 C10 123.5(9) . . ?
C13 C12 C11 118.5(10) . . ?
C12 C13 C14 121.4(10) . . ?
C13 C14 C15 117.6(9) . . ?
C10 C15 C14 123.3(9) . . ?
C21 C20 C25 116.4(8) . . ?
C21 C20 Si1 121.4(7) . . ?
C25 C20 Si1 122.1(7) . . ?
C20 C21 C22 122.0(9) . . ?
C23 C22 C21 118.4(9) . . ?
C24 C23 C22 121.7(10) . . ?
C23 C24 C25 120.3(9) . . ?
C24 C25 C20 121.1(9) . . ?
C33 C30 C31 108.4(8) . . ?
C33 C30 C32 109.7(8) . . ?
C31 C30 C32 105.8(7) . . ?
C33 C30 Si1 111.5(6) . . ?
C31 C30 Si1 110.1(6) . . ?
C32 C30 Si1 111.2(7) . . ?
C51 C50 N1 114.3(8) . . ?
C51 C50 C54 102.8(7) . . ?
N1 C50 C54 109.6(7) . . ?
C52 C51 C50 112.6(9) . . ?
C51 C52 C53 111.5(10) . . ?
C52 C53 C54 102.9(8) . . ?
C52 C53 Cl1 109.1(7) . . ?
C54 C53 Cl1 112.4(8) . . ?
C53 C54 C50 104.0(8) . . ?

loop_
_geom_bond_atom_site_label_1
_geom_bond_atom_site_label_2
_geom_bond_distance
_geom_bond_site_symmetry_2
_geom_bond_publ_flag
Si1 O2 1.642(5) . ?
Si1 C10 1.857(8) . ?
Si1 C20 1.861(8) . ?
Si1 C30 1.874(9) . ?
O1 C3 1.412(10) . ?
O1 C4 1.427(9) . ?
C1 N1 1.285(9) . ?
C1 C4 1.481(11) . ?
C1 C2 1.509(11) . ?
N1 O5 1.304(8) . ?
N1 C50 1.497(11) . ?
Cl1 C53 1.803(10) . ?
O2 C8 1.406(8) . ?
C2 O3 1.405(9) . ?
C2 C3 1.527(11) . ?
O3 C5 1.449(10) . ?
C3 O4 1.394(9) . ?
O4 C5 1.425(10) . ?
C4 C8 1.513(10) . ?
C5 C7 1.501(12) . ?
C5 C6 1.529(12) . ?
C10 C15 1.386(10) . ?
C10 C11 1.389(10) . ?
C11 C12 1.388(11) . ?
C12 C13 1.373(11) . ?
C13 C14 1.388(10) . ?
C14 C15 1.406(11) . ?
C20 C21 1.404(11) . ?
C20 C25 1.405(10) . ?
C21 C22 1.415(11) . ?
C22 C23 1.363(10) . ?
C23 C24 1.354(11) . ?
C24 C25 1.396(11) . ?
C30 C33 1.527(11) . ?
C30 C31 1.549(11) . ?
C30 C32 1.561(11) . ?
C50 C51 1.483(12) . ?
C50 C54 1.527(10) . ?
C51 C52 1.280(11) . ?
C52 C53 1.500(13) . ?
C53 C54 1.519(11) . ?

loop_
_cod_related_entry_id
_cod_related_entry_database
_cod_related_entry_code
1 ChemSpider 10197425
